data_4078915
loop_
_publ_author_name
'Bhargava, Suresh K.'
'Priv\'er, Steven H.'
'Willis, Anthony C.'
'Bennett, Martin A.'

_publ_section_title
;
 Preparation, Structure, and Reactivity of Dipalladium(I) Complexes
 Containing the Carbanion 2-C6F4PPh2: Coexistence of Distinct,
 Noninterconverting Head-to-Head [Dipalladium(0/II)] and Head-to-Tail
 [Dipalladium(I)] Species
;
_journal_issue 15
_journal_name_full Organometallics
_journal_page_first 5561
_journal_paper_doi 10.1021/om300525p
_journal_volume 31
_journal_year 2012
_chemical_compound_source 'from RMITU'
_chemical_formula_moiety 'C46 H38 F8 N2 P2 Pd2, 3(C6 H6)'
_chemical_formula_sum 'C64 H56 F8 N2 P2 Pd2'
_chemical_formula_weight 1279.89
_space_group_IT_number 60
_symmetry_cell_setting orthorhombic
_symmetry_space_group_name_Hall '-P 2n 2ab'
_symmetry_space_group_name_H-M 'P b c n'
_atom_sites_solution_hydrogens geom
_atom_sites_solution_primary direct
_audit_creation_date 09-03-26
_audit_creation_method CRYSTALS_ver_12.85
_audit_update_record
;
2009-03-27- Report on C64 H56 F8 N2 P2 Pd2 
             by   Anthony C. Willis
             for  Steven Priver and Martin Bennett

2009-03-27- passes checkcif tests with minor warnings  
;
_cell_angle_alpha 90
_cell_angle_beta 90
_cell_angle_gamma 90
_cell_formula_units_Z 4
_cell_length_a 19.7128(3)
_cell_length_b 21.4914(3)
_cell_length_c 13.9542(2)
_cell_measurement_reflns_used 86871
_cell_measurement_temperature 200
_cell_measurement_theta_max 27.5
_cell_measurement_theta_min 2.6
_cell_volume 5911.78(15)
_computing_cell_refinement 'DENZO/SCALEPACK (Otwinowski & Minor, 1997)'
_computing_data_collection 'COLLECT (Nonius, 1997-2001).'
_computing_data_reduction 'DENZO/SCALEPACK (Otwinowski & Minor, 1997)'
_computing_molecular_graphics
; 
ORTEP-II (Johnson 1976) in teXsan (MSC, 1992-1997)
;
_computing_publication_material 'CRYSTALS (Betteridge et al., 2003)'
_computing_structure_refinement 'CRYSTALS (Betteridge et al., 2003)'
_computing_structure_solution 'SIR92 (Altomare et al., 1994)'
_diffrn_ambient_temperature 200
_diffrn_measured_fraction_theta_full 0.999
_diffrn_measured_fraction_theta_max 0.999
_diffrn_measurement_device 'Nonius KappaCCD'
_diffrn_measurement_device_type Area
_diffrn_measurement_method ' \f and \w scans with CCD '
_diffrn_radiation_monochromator graphite
_diffrn_radiation_type 'Mo K\a'
_diffrn_radiation_wavelength 0.71073
_diffrn_reflns_av_R_equivalents 0.064
_diffrn_reflns_limit_h_max 25
_diffrn_reflns_limit_h_min -25
_diffrn_reflns_limit_k_max 27
_diffrn_reflns_limit_k_min -27
_diffrn_reflns_limit_l_max 18
_diffrn_reflns_limit_l_min -17
_diffrn_reflns_number 67608
_diffrn_reflns_theta_full 27.485
_diffrn_reflns_theta_max 27.485
_diffrn_reflns_theta_min 2.606
_diffrn_standards_number 0
_exptl_absorpt_coefficient_mu 0.728
_exptl_absorpt_correction_T_max 0.922
_exptl_absorpt_correction_T_min 0.712
_exptl_absorpt_correction_type integration
_exptl_absorpt_process_details
;
via Gaussian method (Coppens, 1970) implemented in maXus (2000)
;
_exptl_crystal_colour yellow
_exptl_crystal_density_diffrn 1.438
_exptl_crystal_density_method 'not measured'
_exptl_crystal_description rod
_exptl_crystal_F_000 2592
_exptl_crystal_size_max 0.28
_exptl_crystal_size_mid 0.08
_exptl_crystal_size_min 0.07
_refine_diff_density_max 0.65
_refine_diff_density_min -0.85
_refine_ls_extinction_method None
_refine_ls_goodness_of_fit_ref 0.9409
_refine_ls_hydrogen_treatment constr
_refine_ls_matrix_type full
_refine_ls_number_parameters 380
_refine_ls_number_reflns 6771
_refine_ls_number_restraints 18
_refine_ls_R_factor_all 0.0538
_refine_ls_R_factor_gt 0.0267
_refine_ls_shift/su_max 0.001931
_refine_ls_structure_factor_coef Fsqd
_refine_ls_weighting_details
;
 Method, part 1, Chebychev polynomial, (Watkin, 1994, Prince, 1982) 
 [weight] = 1.0/[A~0~*T~0~(x)+A~1~*T~1~(x) ... +A~n-1~]*T~n-1~(x)] 
 where A~i~ are the Chebychev coefficients listed below and x= Fcalc/Fmax 
 Method = Robust Weighting (Prince, 1982) 
 W = [weight] * [1-(deltaF/6*sigmaF)^2^]^2^ 
 A~i~ are: 
 30.0 47.0 24.5 6.71 
;
_refine_ls_weighting_scheme calc
_refine_ls_wR_factor_all 0.1278
_refine_ls_wR_factor_gt 0.0869
_refine_ls_wR_factor_ref 0.1278
_reflns_limit_h_max 25
_reflns_limit_h_min 0
_reflns_limit_k_max 27
_reflns_limit_k_min 0
_reflns_limit_l_max 18
_reflns_limit_l_min 0
_reflns_number_gt 4207
_reflns_number_total 6771
_reflns_threshold_expression I>2.0\s(I)
_oxford_diffrn_Wilson_B_factor 2.18
_oxford_diffrn_Wilson_scale 117.04
_oxford_refine_ls_r_factor_ref 0.0538
_oxford_refine_ls_scale 0.13860(7)
_oxford_reflns_number_all 6771
_oxford_reflns_threshold_expression_ref I>-10.0\s(I)
_oxford_structure_analysis_title 'cell transformed for std setting'
_cod_data_source_file om300525p_si_001.cif
_cod_data_source_block complex7
_cod_depositor_comments
;
The following automatic conversions were performed:

'_symmetry_cell_setting' value 'Orthorhombic' changed to
'orthorhombic' according to
/home/saulius/struct/CIF-dictionaries/cif_core.dic dictionary named
'cif_core.dic' version 2.4.2 from 2011-04-26.

Automatic conversion script
Id: cif_fix_values 1891 2012-01-12 08:04:46Z andrius 
;
_cod_original_sg_symbol_H-M 'P b c n '
_cod_database_code 4078915

loop_
_symmetry_equiv_pos_as_xyz
x,y,z
-x,-y,-z
-x+1/2,y+1/2,z
x+1/2,-y+1/2,-z
x,-y,z+1/2
-x,y,-z+1/2
-x+1/2,-y+1/2,z+1/2
x+1/2,y+1/2,-z+1/2

loop_
_atom_site_label
_atom_site_type_symbol
_atom_site_fract_x
_atom_site_fract_y
_atom_site_fract_z
_atom_site_U_iso_or_equiv
_atom_site_occupancy
_atom_site_adp_type
_atom_site_refinement_flags_posn
_atom_site_refinement_flags_adp
_atom_site_refinement_flags_occupancy
Pd1 Pd 0.553783(11) 0.337654(10) 0.197317(15) 0.0263 1.0000 Uani . . .
P1 P 0.59976(4) 0.37832(4) 0.33309(6) 0.0280 1.0000 Uani . . .
F13 F 0.42138(13) 0.23830(12) 0.48096(16) 0.0587 1.0000 Uani . . .
F14 F 0.48884(15) 0.22340(12) 0.64480(17) 0.0659 1.0000 Uani . . .
F15 F 0.60411(13) 0.28800(12) 0.68088(16) 0.0548 1.0000 Uani . . .
F16 F 0.65592(11) 0.36427(13) 0.54719(16) 0.0543 1.0000 Uani . . .
N1 N 0.69187(15) 0.35214(16) 0.0828(2) 0.0448 1.0000 Uani . . .
C1 C 0.64130(18) 0.34349(17) 0.1214(2) 0.0382 1.0000 Uani . . .
C11 C 0.56600(16) 0.33924(14) 0.4377(2) 0.0313 1.0000 Uani . . .
C12 C 0.50406(16) 0.30879(14) 0.4188(2) 0.0317 1.0000 Uani . . .
C13 C 0.48055(18) 0.27013(17) 0.4909(2) 0.0393 1.0000 Uani . . .
C14 C 0.5136(2) 0.26177(17) 0.5775(2) 0.0436 1.0000 Uani . . .
C15 C 0.57245(19) 0.29447(17) 0.5962(2) 0.0398 1.0000 Uani . . .
C16 C 0.59815(18) 0.33304(16) 0.5263(2) 0.0381 1.0000 Uani . . .
C21 C 0.58719(16) 0.46151(15) 0.3456(3) 0.0361 1.0000 Uani . . .
C22 C 0.5935(3) 0.49688(18) 0.2621(3) 0.0578 1.0000 Uani . . .
C23 C 0.5886(3) 0.5614(2) 0.2662(4) 0.0781 1.0000 Uani . . .
C24 C 0.5753(3) 0.5903(2) 0.3525(5) 0.0735 1.0000 Uani . . .
C25 C 0.5677(2) 0.5554(2) 0.4350(4) 0.0627 1.0000 Uani . . .
C26 C 0.57419(19) 0.49130(18) 0.4321(3) 0.0485 1.0000 Uani . . .
C31 C 0.69227(15) 0.37052(16) 0.3455(2) 0.0351 1.0000 Uani . . .
C32 C 0.72167(19) 0.31325(19) 0.3248(3) 0.0490 1.0000 Uani . . .
C33 C 0.7907(2) 0.3046(2) 0.3361(4) 0.0704 1.0000 Uani . . .
C34 C 0.8308(2) 0.3536(3) 0.3682(5) 0.0752 1.0000 Uani . . .
C35 C 0.8029(2) 0.4095(2) 0.3869(4) 0.0653 1.0000 Uani . . .
C36 C 0.73387(18) 0.41931(19) 0.3749(3) 0.0502 1.0000 Uani . . .
C41 C 0.75581(19) 0.3645(2) 0.0338(3) 0.0543 1.0000 Uani . U .
C42 C 0.7831(6) 0.4195(6) 0.0727(10) 0.1009 0.639(8) Uani . U P
C43 C 0.7981(5) 0.3040(5) 0.0448(7) 0.0921 0.639(8) Uani . U P
C44 C 0.7388(4) 0.3682(5) -0.0769(5) 0.0719 0.639(8) Uani . U P
C45 C 0.7596(8) 0.4383(7) 0.0139(14) 0.0727 0.361(8) Uani . U P
C46 C 0.8160(6) 0.3546(11) 0.1109(14) 0.0927 0.361(8) Uani . U P
C47 C 0.7621(9) 0.3291(7) -0.0461(12) 0.0762 0.361(8) Uani . U P
C51 C 0.5853(2) 0.1269(3) 0.2939(4) 0.0633 1.0000 Uani . . .
C52 C 0.6110(3) 0.1719(2) 0.2338(4) 0.0721 1.0000 Uani . . .
C53 C 0.6666(3) 0.1601(3) 0.1793(4) 0.0743 1.0000 Uani . . .
C54 C 0.6976(3) 0.1025(3) 0.1832(4) 0.0741 1.0000 Uani . . .
C55 C 0.6717(3) 0.0568(2) 0.2417(4) 0.0698 1.0000 Uani . . .
C56 C 0.6157(3) 0.0695(2) 0.2971(3) 0.0632 1.0000 Uani . . .
C61 C 0.5031(3) 0.0586(3) -0.0386(6) 0.1033 1.0000 Uani . . .
C62 C 0.5399(3) 0.0431(4) 0.0432(6) 0.0979 1.0000 Uani . . .
C63 C 0.5370(3) -0.0133(4) 0.0797(6) 0.0972 1.0000 Uani . . .
H221 H 0.6016 0.4758 0.1993 0.0693 1.0000 Uiso R . .
H231 H 0.5946 0.5867 0.2067 0.0937 1.0000 Uiso R . .
H241 H 0.5712 0.6367 0.3554 0.0882 1.0000 Uiso R . .
H251 H 0.5574 0.5766 0.4971 0.0752 1.0000 Uiso R . .
H261 H 0.5695 0.4664 0.4923 0.0581 1.0000 Uiso R . .
H321 H 0.6927 0.2781 0.3016 0.0587 1.0000 Uiso R . .
H331 H 0.8116 0.2633 0.3214 0.0845 1.0000 Uiso R . .
H341 H 0.8806 0.3473 0.3774 0.0902 1.0000 Uiso R . .
H351 H 0.8323 0.4444 0.4097 0.0783 1.0000 Uiso R . .
H361 H 0.7140 0.4614 0.3873 0.0603 1.0000 Uiso R . .
H421 H 0.8272 0.4292 0.0403 0.1211 0.639 Uiso R . .
H422 H 0.7910 0.4137 0.1429 0.1211 0.639 Uiso R . .
H423 H 0.7506 0.4546 0.0624 0.1211 0.639 Uiso R . .
H431 H 0.8430 0.3093 0.0125 0.1106 0.639 Uiso R . .
H432 H 0.8053 0.2951 0.1144 0.1106 0.639 Uiso R . .
H433 H 0.7731 0.2685 0.0147 0.1106 0.639 Uiso R . .
H441 H 0.7814 0.3766 -0.1137 0.0863 0.639 Uiso R . .
H442 H 0.7055 0.4024 -0.0885 0.0863 0.639 Uiso R . .
H443 H 0.7189 0.3277 -0.0984 0.0863 0.639 Uiso R . .
H451 H 0.8030 0.4484 -0.0198 0.0872 0.361 Uiso R . .
H452 H 0.7577 0.4613 0.0762 0.0872 0.361 Uiso R . .
H453 H 0.7203 0.4511 -0.0271 0.0872 0.361 Uiso R . .
H461 H 0.8607 0.3627 0.0795 0.1112 0.361 Uiso R . .
H462 H 0.8096 0.3840 0.1656 0.1112 0.361 Uiso R . .
H463 H 0.8148 0.3108 0.1351 0.1112 0.361 Uiso R . .
H471 H 0.8062 0.3385 -0.0782 0.0914 0.361 Uiso R . .
H472 H 0.7606 0.2841 -0.0281 0.0914 0.361 Uiso R . .
H473 H 0.7239 0.3385 -0.0911 0.0914 0.361 Uiso R . .
H511 H 0.5448 0.1360 0.3347 0.0760 1.0000 Uiso R . .
H521 H 0.5885 0.2135 0.2302 0.0865 1.0000 Uiso R . .
H531 H 0.6851 0.1932 0.1363 0.0892 1.0000 Uiso R . .
H541 H 0.7388 0.0941 0.1435 0.0889 1.0000 Uiso R . .
H551 H 0.6934 0.0148 0.2440 0.0837 1.0000 Uiso R . .
H561 H 0.5970 0.0366 0.3403 0.0758 1.0000 Uiso R . .
H611 H 0.5057 0.1014 -0.0667 0.1240 1.0000 Uiso R . .
H621 H 0.5690 0.0753 0.0747 0.1175 1.0000 Uiso R . .
H631 H 0.5644 -0.0235 0.1380 0.1166 1.0000 Uiso R . .

loop_
_atom_site_aniso_label
_atom_site_aniso_U_11
_atom_site_aniso_U_22
_atom_site_aniso_U_33
_atom_site_aniso_U_23
_atom_site_aniso_U_13
_atom_site_aniso_U_12
Pd1 0.02341(13) 0.02930(14) 0.02612(14) 0.00067(8) 0.00235(8) 0.00133(8)
P1 0.0253(3) 0.0285(3) 0.0301(4) 0.0001(3) -0.0001(3) -0.0009(3)
F13 0.0616(14) 0.0703(16) 0.0440(12) 0.0165(11) -0.0078(11) -0.0354(13)
F14 0.0877(19) 0.0730(17) 0.0368(12) 0.0228(11) -0.0047(12) -0.0242(14)
F15 0.0630(14) 0.0661(15) 0.0352(11) 0.0072(10) -0.0145(10) 0.0012(12)
F16 0.0431(11) 0.0807(16) 0.0390(11) 0.0020(11) -0.0112(9) -0.0186(11)
N1 0.0348(15) 0.0548(17) 0.0449(16) 0.0063(14) 0.0130(13) 0.0033(13)
C1 0.0349(17) 0.0478(19) 0.0321(15) 0.0037(13) 0.0029(13) 0.0056(13)
C11 0.0272(14) 0.0353(16) 0.0313(15) 0.0010(12) 0.0001(11) 0.0027(11)
C12 0.0322(15) 0.0332(14) 0.0295(15) -0.0028(12) 0.0027(12) -0.0013(12)
C13 0.0426(18) 0.0445(19) 0.0307(16) 0.0005(14) -0.0007(14) -0.0082(15)
C14 0.059(2) 0.0422(17) 0.0292(16) 0.0091(14) 0.0017(15) -0.0065(16)
C15 0.0469(18) 0.0430(18) 0.0296(15) 0.0012(14) -0.0043(14) 0.0045(14)
C16 0.0340(16) 0.0450(19) 0.0351(16) -0.0036(13) -0.0064(13) -0.0025(14)
C21 0.0302(14) 0.0316(15) 0.0464(18) -0.0042(14) 0.0001(13) 0.0009(12)
C22 0.082(3) 0.037(2) 0.054(2) 0.0051(17) -0.006(2) 0.003(2)
C23 0.113(5) 0.035(2) 0.086(4) 0.012(2) -0.011(3) 0.000(3)
C24 0.070(3) 0.030(2) 0.120(5) -0.009(2) 0.000(3) 0.0005(19)
C25 0.050(2) 0.046(2) 0.092(4) -0.030(2) 0.016(2) -0.0021(17)
C26 0.0439(18) 0.0414(19) 0.060(2) -0.0129(18) 0.0080(17) -0.0022(15)
C31 0.0265(13) 0.0392(17) 0.0397(17) 0.0054(13) -0.0009(12) 0.0003(12)
C32 0.0359(17) 0.046(2) 0.065(2) 0.0080(18) 0.0053(17) 0.0066(15)
C33 0.041(2) 0.065(3) 0.105(4) 0.025(3) 0.004(2) 0.019(2)
C34 0.0253(18) 0.090(3) 0.110(4) 0.038(3) -0.007(2) 0.002(2)
C35 0.036(2) 0.075(3) 0.085(3) 0.014(3) -0.015(2) -0.008(2)
C36 0.0305(16) 0.051(2) 0.069(3) 0.0014(18) -0.0085(17) -0.0078(15)
C41 0.0322(17) 0.073(3) 0.058(2) 0.017(2) 0.0204(16) 0.0044(17)
C42 0.085(7) 0.099(6) 0.118(8) 0.004(5) 0.008(6) -0.043(5)
C43 0.067(5) 0.120(7) 0.089(6) 0.038(5) 0.039(4) 0.048(5)
C44 0.060(4) 0.112(6) 0.043(3) 0.022(4) 0.026(3) 0.006(4)
C45 0.054(8) 0.058(6) 0.105(10) 0.016(6) 0.040(7) -0.008(5)
C46 0.024(5) 0.151(11) 0.103(10) 0.043(7) 0.007(5) -0.006(7)
C47 0.087(10) 0.067(7) 0.074(7) 0.003(5) 0.040(6) -0.014(7)
C51 0.048(2) 0.073(3) 0.069(3) 0.000(2) -0.017(2) -0.003(2)
C52 0.077(4) 0.055(3) 0.084(3) 0.013(2) -0.034(3) -0.002(2)
C53 0.080(4) 0.073(3) 0.070(3) 0.026(2) -0.017(3) -0.026(3)
C54 0.068(3) 0.093(4) 0.062(3) 0.002(3) 0.001(2) -0.004(3)
C55 0.082(4) 0.051(2) 0.077(3) 0.004(2) -0.014(3) 0.003(2)
C56 0.064(3) 0.063(3) 0.062(3) 0.010(2) -0.010(2) -0.014(2)
C61 0.073(4) 0.093(5) 0.145(7) -0.026(5) 0.032(4) -0.003(3)
C62 0.053(3) 0.117(6) 0.124(6) -0.068(5) 0.012(3) -0.022(3)
C63 0.062(3) 0.127(6) 0.103(5) -0.033(5) -0.005(3) -0.001(4)

loop_
_atom_type_symbol
_atom_type_scat_dispersion_real
_atom_type_scat_dispersion_imag
_atom_type_scat_Cromer_Mann_a1
_atom_type_scat_Cromer_Mann_b1
_atom_type_scat_Cromer_Mann_a2
_atom_type_scat_Cromer_Mann_b2
_atom_type_scat_Cromer_Mann_a3
_atom_type_scat_Cromer_Mann_b3
_atom_type_scat_Cromer_Mann_a4
_atom_type_scat_Cromer_Mann_b4
_atom_type_scat_Cromer_Mann_c
_atom_type_scat_source
C 0.0033 0.0016 2.3100 20.8439 1.0200 10.2075 1.5886 0.5687 0.8650 51.6512 0.2156 'International Tables Vol C 4.2.6.8 and 6.1.1.4'
H 0.0000 0.0000 0.4930 10.5109 0.3229 26.1257 0.1402 3.1424 0.0408 57.7998 0.0030 'International Tables Vol C 4.2.6.8 and 6.1.1.4'
F 0.0171 0.0103 3.5392 10.2825 2.6412 4.2944 1.5170 0.2615 1.0243 26.1476 0.2776 'International Tables Vol C 4.2.6.8 and 6.1.1.4'
N 0.0061 0.0033 12.2126 0.0057 3.1322 9.8933 2.0125 28.9975 1.1663 0.5826 -11.5290 'International Tables Vol C 4.2.6.8 and 6.1.1.4'
P 0.1023 0.0942 6.4345 1.9067 4.1791 27.1570 1.7800 0.5260 1.4908 68.1645 1.1149 'International Tables Vol C 4.2.6.8 and 6.1.1.4'
Pd -0.9988 1.0072 19.3319 0.6987 15.5017 7.9893 5.2954 25.2052 0.6058 76.8986 5.2659 'International Tables Vol C 4.2.6.8 and 6.1.1.4'

loop_
_exptl_crystal_face_index_h
_exptl_crystal_face_index_k
_exptl_crystal_face_index_l
_exptl_crystal_face_perp_dist
0 0 1 0.120
0 0 -1 0.100
1 0 0 0.150
-1 0 0 0.180
0 1 0 0.020
0 -1 0 0.030
-6 0 -8 0.070
-6 0 8 0.115
1 10 0 0.016

loop_
_geom_angle_atom_site_label_1
_geom_angle_site_symmetry_1
_geom_angle_atom_site_label_2
_geom_angle_atom_site_label_3
_geom_angle_site_symmetry_3
_geom_angle
_geom_angle_publ_flag
C12 6_655 Pd1 Pd1 6_655 89.63(8) yes
C12 6_655 Pd1 P1 . 169.62(9) yes
Pd1 6_655 Pd1 P1 . 81.54(2) yes
C12 6_655 Pd1 C1 . 94.46(13) yes
Pd1 6_655 Pd1 C1 . 175.24(10) yes
P1 . Pd1 C1 . 94.16(10) yes
Pd1 . P1 C11 . 110.29(11) yes
Pd1 . P1 C21 . 113.87(12) yes
C11 . P1 C21 . 109.22(15) yes
Pd1 . P1 C31 . 116.00(12) yes
C11 . P1 C31 . 104.26(15) yes
C21 . P1 C31 . 102.49(15) yes
C1 . N1 C41 . 178.8(4) yes
Pd1 . C1 N1 . 173.4(3) yes
P1 . C11 C12 . 112.5(2) yes
P1 . C11 C16 . 126.3(3) yes
C12 . C11 C16 . 121.0(3) yes
C11 . C12 Pd1 6_655 118.9(2) yes
C11 . C12 C13 . 115.6(3) yes
Pd1 6_655 C12 C13 . 124.2(2) yes
F13 . C13 C12 . 121.0(3) yes
F13 . C13 C14 . 115.3(3) yes
C12 . C13 C14 . 123.7(3) yes
C13 . C14 F14 . 121.3(3) yes
C13 . C14 C15 . 119.6(3) yes
F14 . C14 C15 . 119.1(3) yes
F15 . C15 C14 . 120.2(3) yes
F15 . C15 C16 . 121.0(3) yes
C14 . C15 C16 . 118.8(3) yes
C11 . C16 F16 . 121.7(3) yes
C11 . C16 C15 . 121.2(3) yes
F16 . C16 C15 . 117.1(3) yes
P1 . C21 C22 . 116.3(3) yes
P1 . C21 C26 . 124.3(3) yes
C22 . C21 C26 . 119.3(3) yes
C21 . C22 C23 . 120.1(5) yes
C21 . C22 H221 . 119.9 no
C23 . C22 H221 . 119.9 no
C22 . C23 C24 . 119.9(5) yes
C22 . C23 H231 . 120.1 no
C24 . C23 H231 . 120.1 no
C23 . C24 C25 . 120.1(4) yes
C23 . C24 H241 . 119.9 no
C25 . C24 H241 . 119.9 no
C24 . C25 C26 . 120.4(4) yes
C24 . C25 H251 . 119.8 no
C26 . C25 H251 . 119.8 no
C21 . C26 C25 . 120.1(4) yes
C21 . C26 H261 . 120.0 no
C25 . C26 H261 . 120.0 no
P1 . C31 C32 . 118.3(3) yes
P1 . C31 C36 . 122.9(3) yes
C32 . C31 C36 . 118.8(3) yes
C31 . C32 C33 . 120.4(4) yes
C31 . C32 H321 . 119.8 no
C33 . C32 H321 . 119.8 no
C32 . C33 C34 . 119.6(5) yes
C32 . C33 H331 . 120.2 no
C34 . C33 H331 . 120.2 no
C33 . C34 C35 . 120.4(4) yes
C33 . C34 H341 . 119.8 no
C35 . C34 H341 . 119.8 no
C34 . C35 C36 . 120.8(4) yes
C34 . C35 H351 . 119.6 no
C36 . C35 H351 . 119.6 no
C31 . C36 C35 . 119.9(4) yes
C31 . C36 H361 . 120.0 no
C35 . C36 H361 . 120.0 no
N1 . C41 C42 . 107.6(6) yes
N1 . C41 C43 . 105.3(4) yes
C42 . C41 C43 . 117.4(8) yes
N1 . C41 C44 . 106.5(4) yes
C42 . C41 C44 . 114.6(7) yes
C43 . C41 C44 . 104.6(6) yes
N1 . C41 C45 . 107.5(5) yes
N1 . C41 C46 . 107.3(6) yes
C45 . C41 C46 . 102.2(11) yes
N1 . C41 C47 . 111.2(7) yes
C45 . C41 C47 . 114.0(10) yes
C46 . C41 C47 . 114.0(12) yes
C41 . C42 H421 . 109.5 no
C41 . C42 H422 . 109.5 no
H421 . C42 H422 . 109.5 no
C41 . C42 H423 . 109.4 no
H421 . C42 H423 . 109.5 no
H422 . C42 H423 . 109.5 no
C41 . C43 H431 . 109.5 no
C41 . C43 H432 . 109.5 no
H431 . C43 H432 . 109.5 no
C41 . C43 H433 . 109.5 no
H431 . C43 H433 . 109.5 no
H432 . C43 H433 . 109.5 no
C41 . C44 H441 . 109.5 no
C41 . C44 H442 . 109.5 no
H441 . C44 H442 . 109.5 no
C41 . C44 H443 . 109.5 no
H441 . C44 H443 . 109.5 no
H442 . C44 H443 . 109.5 no
C41 . C45 H451 . 109.5 no
C41 . C45 H452 . 109.5 no
H451 . C45 H452 . 109.5 no
C41 . C45 H453 . 109.5 no
H451 . C45 H453 . 109.5 no
H452 . C45 H453 . 109.5 no
C41 . C46 H461 . 109.5 no
H432 . C46 H461 . 109.4 no
C41 . C46 H462 . 109.5 no
H461 . C46 H462 . 109.5 no
C41 . C46 H463 . 109.5 no
H461 . C46 H463 . 109.5 no
H462 . C46 H463 . 109.5 no
C41 . C47 H471 . 109.5 no
C41 . C47 H472 . 109.5 no
H471 . C47 H472 . 109.5 no
C41 . C47 H473 . 109.5 no
H471 . C47 H473 . 109.5 no
H472 . C47 H473 . 109.5 no
C52 . C51 C56 . 119.3(5) yes
C52 . C51 H511 . 120.3 no
C56 . C51 H511 . 120.3 no
C51 . C52 C53 . 120.6(5) yes
C51 . C52 H521 . 119.7 no
C53 . C52 H521 . 119.7 no
C52 . C53 C54 . 120.1(5) yes
C52 . C53 H531 . 120.0 no
C54 . C53 H531 . 120.0 no
C53 . C54 C55 . 120.0(5) yes
C53 . C54 H541 . 120.0 no
C55 . C54 H541 . 120.0 no
C54 . C55 C56 . 119.3(5) yes
C54 . C55 H551 . 120.4 no
C56 . C55 H551 . 120.4 no
C55 . C56 C51 . 120.7(5) yes
C55 . C56 H561 . 119.6 no
C51 . C56 H561 . 119.6 no
C63 2_655 C61 C62 . 118.1(8) yes
C63 2_655 C61 H611 . 121.0 no
C62 . C61 H611 . 121.0 no
C61 . C62 C63 . 121.0(6) yes
C61 . C62 H621 . 119.5 no
C63 . C62 H621 . 119.5 no
C61 2_655 C63 C62 . 120.9(8) yes
C61 2_655 C63 H631 . 119.5 no
C62 . C63 H631 . 119.5 no

loop_
_geom_bond_atom_site_label_1
_geom_bond_atom_site_label_2
_geom_bond_site_symmetry_2
_geom_bond_distance
_geom_bond_publ_flag
Pd1 C12 6_655 2.076(3) yes
Pd1 Pd1 6_655 2.5803(4) yes
Pd1 P1 . 2.2748(8) yes
Pd1 C1 . 2.029(3) yes
P1 C11 . 1.811(3) yes
P1 C21 . 1.814(3) yes
P1 C31 . 1.839(3) yes
F13 C13 . 1.359(4) yes
F14 C14 . 1.342(4) yes
F15 C15 . 1.344(4) yes
F16 C16 . 1.354(4) yes
N1 C1 . 1.148(5) yes
N1 C41 . 1.459(4) yes
C11 C12 . 1.410(4) yes
C11 C16 . 1.396(5) yes
C12 C13 . 1.385(4) yes
C13 C14 . 1.384(5) yes
C14 C15 . 1.381(5) yes
C15 C16 . 1.376(5) yes
C21 C22 . 1.397(6) yes
C21 C26 . 1.389(5) yes
C22 C23 . 1.390(6) yes
C22 H221 . 1.000 no
C23 C24 . 1.381(9) yes
C23 H231 . 1.000 no
C24 C25 . 1.382(8) yes
C24 H241 . 1.000 no
C25 C26 . 1.384(6) yes
C25 H251 . 1.000 no
C26 H261 . 1.000 no
C31 C32 . 1.391(5) yes
C31 C36 . 1.393(5) yes
C32 C33 . 1.382(5) yes
C32 H321 . 1.000 no
C33 C34 . 1.392(8) yes
C33 H331 . 1.000 no
C34 C35 . 1.346(8) yes
C34 H341 . 1.000 no
C35 C36 . 1.387(5) yes
C35 H351 . 1.000 no
C36 H361 . 1.000 no
C41 C42 . 1.407(11) yes
C41 C43 . 1.553(10) yes
C41 C44 . 1.582(8) yes
C41 C45 . 1.612(15) yes
C41 C46 . 1.615(16) yes
C41 C47 . 1.356(16) yes
C42 H421 . 1.000 no
C42 H422 . 1.000 no
C42 H423 . 1.000 no
C43 H431 . 1.000 no
C43 H432 . 1.000 no
C43 H433 . 1.000 no
C44 H441 . 1.000 no
C44 H442 . 1.000 no
C44 H443 . 1.000 no
C45 H451 . 1.000 no
C45 H452 . 1.000 no
C45 H453 . 1.000 no
C46 H461 . 1.000 no
C46 H462 . 1.000 no
C46 H463 . 1.000 no
C47 H471 . 1.000 no
C47 H472 . 1.000 no
C47 H473 . 1.000 no
C51 C52 . 1.376(8) yes
C51 C56 . 1.373(7) yes
C51 H511 . 1.000 no
C52 C53 . 1.357(9) yes
C52 H521 . 1.000 no
C53 C54 . 1.382(8) yes
C53 H531 . 1.000 no
C54 C55 . 1.375(8) yes
C54 H541 . 1.000 no
C55 C56 . 1.375(8) yes
C55 H551 . 1.000 no
C56 H561 . 1.000 no
C61 C63 2_655 1.379(9) yes
C61 C62 . 1.394(11) yes
C61 H611 . 1.000 no
C62 C63 . 1.316(11) yes
C62 H621 . 1.000 no
C63 H631 . 1.000 no

loop_
_geom_contact_atom_site_label_1
_geom_contact_atom_site_label_2
_geom_contact_distance
_geom_contact_site_symmetry_2
_geom_contact_publ_flag
F13 C53 3.291(6) 6_655 no
F13 C52 3.380(6) 6_655 no
F13 C34 3.394(7) 4_456 no
F14 F14 2.969(5) 6_656 no
F14 F15 3.347(4) 6_656 no
F14 C34 3.532(5) 4_456 no
F15 C43 3.35(1) 7_655 no
F15 C23 3.462(5) 5_565 no
F15 C46 3.58(2) 7_655 no
F15 C24 3.592(6) 5_565 no
F15 C33 3.599(5) 7_655 no
F16 C54 3.528(6) 7_655 no
C15 C43 3.39(1) 7_655 no
C16 C43 3.59(1) 7_655 no
C24 C44 3.49(1) 5_565 no
C25 C26 3.503(6) 2_666 no
C26 C26 3.505(8) 2_666 no
C32 C47 3.56(2) 7_655 no
C33 C47 3.47(2) 7_655 no
C44 C55 3.48(1) 7_654 no
C51 C51 3.579(8) 6_655 no

loop_
_geom_torsion_atom_site_label_1
_geom_torsion_atom_site_label_2
_geom_torsion_atom_site_label_3
_geom_torsion_atom_site_label_4
_geom_torsion_site_symmetry_2
_geom_torsion_site_symmetry_3
_geom_torsion_site_symmetry_4
_geom_torsion
_geom_torsion_publ_flag
Pd1 P1 C11 C12 . . . -20.5(3) no
Pd1 P1 C11 C16 . . . 153.5(3) no
Pd1 P1 C21 C22 . . . -39.8(4) no
Pd1 P1 C21 C26 . . . 142.4(3) no
Pd1 P1 C31 C32 . . . -45.5(3) no
Pd1 P1 C31 C36 . . . 134.7(3) no
Pd1 C12 C11 P1 6_655 6_655 6_655 -21.9(3) no
Pd1 C12 C11 C16 6_655 6_655 6_655 163.7(2) no
Pd1 C12 C13 F13 6_655 6_655 6_655 13.1(5) no
Pd1 C12 C13 C14 6_655 6_655 6_655 -165.6(3) no
P1 Pd1 Pd1 P1 . 6_655 6_655 134.29(4) no
P1 Pd1 Pd1 C12 . 6_655 . -40.24(9) no
P1 Pd1 C12 C11 . 6_655 6_655 15.1(7) no
P1 Pd1 C12 C13 . 6_655 6_655 -178.5(3) no
P1 C11 C12 C13 . . . 170.5(2) no
P1 C11 C16 F16 . . . 9.6(5) no
P1 C11 C16 C15 . . . -170.0(3) no
P1 C21 C22 C23 . . . -176.2(4) no
P1 C21 C26 C25 . . . 177.7(3) no
P1 C31 C32 C33 . . . -177.9(3) no
P1 C31 C36 C35 . . . 177.1(3) no
F13 C13 C12 C11 . . . 180.0(3) no
F13 C13 C14 F14 . . . 1.7(5) no
F13 C13 C14 C15 . . . -176.9(3) no
F14 C14 C13 C12 . . . -179.6(3) no
F14 C14 C15 F15 . . . -0.3(5) no
F14 C14 C15 C16 . . . 179.0(3) no
F15 C15 C14 C13 . . . 178.3(3) no
F15 C15 C16 F16 . . . -0.6(5) no
F15 C15 C16 C11 . . . 179.1(3) no
F16 C16 C11 C12 . . . -176.8(3) no
F16 C16 C15 C14 . . . -179.9(3) no
N1 C41 C42 C45 . . . -96(1) no
N1 C41 C42 C46 . . . 101.3(8) no
N1 C41 C43 C46 . . . -100.7(8) no
N1 C41 C43 C47 . . . 106.5(9) no
N1 C41 C44 C47 . . . -104(1) no
N1 C41 C45 C42 . . . 97(1) no
N1 C41 C46 C42 . . . -101.7(7) no
N1 C41 C46 C43 . . . 97.0(7) no
N1 C41 C47 C43 . . . -97.3(7) no
N1 C41 C47 C44 . . . 91(1) no
C1 Pd1 P1 C11 . . . -142.0(1) no
C1 Pd1 P1 C21 . . . 94.8(2) no
C1 Pd1 P1 C31 . . . -23.8(2) no
C1 Pd1 C12 C11 . 6_655 6_655 -131.0(2) no
C1 Pd1 C12 C13 . 6_655 6_655 35.5(3) no
C11 P1 Pd1 C12 . . 6_655 72.0(5) no
C11 P1 C21 C22 . . . -163.5(3) no
C11 P1 C21 C26 . . . 18.6(3) no
C11 P1 C31 C32 . . . 76.0(3) no
C11 P1 C31 C36 . . . -103.8(3) no
C11 C12 C13 C14 . . . 1.3(5) no
C11 C16 C15 C14 . . . -0.3(5) no
C12 Pd1 Pd1 C12 6_655 . 6_655 145.2(2) no
C12 Pd1 P1 C21 6_655 6_655 6_655 -51.2(5) no
C12 Pd1 P1 C31 6_655 6_655 6_655 -169.9(5) no
C12 C11 P1 C21 . . . 105.4(2) no
C12 C11 P1 C31 . . . -145.7(2) no
C12 C11 C16 C15 . . . 3.5(5) no
C12 C13 C14 C15 . . . 1.9(6) no
C13 C12 C11 C16 . . . -3.9(4) no
C13 C14 C15 C16 . . . -2.4(5) no
C16 C11 P1 C21 . . . -80.6(3) no
C16 C11 P1 C31 . . . 28.3(3) no
C21 P1 C31 C32 . . . -170.2(3) no
C21 P1 C31 C36 . . . 10.0(3) no
C21 C22 C23 C24 . . . -2.1(9) no
C21 C26 C25 C24 . . . -1.2(6) no
C22 C21 P1 C31 . . . 86.3(3) no
C22 C21 C26 C25 . . . -0.1(6) no
C22 C23 C24 C25 . . . 0.8(9) no
C23 C22 C21 C26 . . . 1.7(7) no
C23 C24 C25 C26 . . . 0.8(8) no
C26 C21 P1 C31 . . . -91.5(3) no
C31 C32 C33 C34 . . . -0.1(7) no
C31 C36 C35 C34 . . . 1.7(8) no
C32 C31 C36 C35 . . . -2.7(6) no
C32 C33 C34 C35 . . . -1.0(9) no
C33 C32 C31 C36 . . . 1.9(6) no
C33 C34 C35 C36 . . . 0.2(9) no
C51 C52 C53 C54 . . . 0.5(9) no
C51 C56 C55 C54 . . . 0.5(8) no
C52 C51 C56 C55 . . . 0.6(8) no
C52 C53 C54 C55 . . . 0.6(9) no
C53 C52 C51 C56 . . . -1.1(8) no
C53 C54 C55 C56 . . . -1.2(8) no
